data_1515878
loop_
_publ_author_name
'Kandur, Wynne V.'
'Richert, Kathleen J.'
'Rieder, Curtis J.'
'Thomas, Andrew M.'
'Hu, Chunhua'
'Ziller, Joseph W.'
'Woerpel, K. A.'

_publ_section_title
;
 Synthesis and Reactivity of 1,2-Dioxolanes from \b,\g-Epoxy Ketones.
;
_journal_issue 10
_journal_name_full 'Organic letters'
_journal_page_first 2650
_journal_page_last 2653
_journal_paper_doi 10.1021/ol500835f
_journal_volume 16
_journal_year 2014
_chemical_absolute_configuration unk
_chemical_formula_sum 'C11 H14 O5'
_chemical_formula_weight 226.22
_chemical_name_systematic
; 
 ? 
;
_space_group_IT_number 19
_symmetry_cell_setting orthorhombic
_symmetry_space_group_name_Hall 'P 2ac 2ab'
_symmetry_space_group_name_H-M 'P 21 21 21'
_atom_sites_solution_hydrogens geom
_atom_sites_solution_primary direct
_atom_sites_solution_secondary difmap
_audit_creation_method SHELXL-97
_cell_angle_alpha 90.00
_cell_angle_beta 90.00
_cell_angle_gamma 90.00
_cell_formula_units_Z 4
_cell_length_a 5.3299(2)
_cell_length_b 7.8346(4)
_cell_length_c 26.1897(12)
_cell_measurement_reflns_used 9966
_cell_measurement_temperature 100(2)
_cell_measurement_theta_max 28.28
_cell_measurement_theta_min 2.71
_cell_volume 1093.62(9)
_computing_cell_refinement 'Bruker SAINT'
_computing_data_collection 'Bruker APEX2'
_computing_data_reduction 'Bruker SAINT'
_computing_molecular_graphics 'Bruker SHELXTL'
_computing_publication_material 'Bruker SHELXTL'
_computing_structure_refinement 'SHELXL-97 (Sheldrick, 2008)'
_computing_structure_solution 'SHELXS-97 (Sheldrick, 2008)'
_diffrn_ambient_temperature 100(2)
_diffrn_measured_fraction_theta_full 0.999
_diffrn_measured_fraction_theta_max 0.999
_diffrn_measurement_device_type 'Bruker APEX-II CCD'
_diffrn_measurement_method '\f and \w scans'
_diffrn_radiation_monochromator graphite
_diffrn_radiation_source 'fine-focus sealed tube'
_diffrn_radiation_type MoK\a
_diffrn_radiation_wavelength 0.71073
_diffrn_reflns_av_R_equivalents 0.0264
_diffrn_reflns_av_sigmaI/netI 0.0097
_diffrn_reflns_limit_h_max 7
_diffrn_reflns_limit_h_min -7
_diffrn_reflns_limit_k_max 10
_diffrn_reflns_limit_k_min -10
_diffrn_reflns_limit_l_max 34
_diffrn_reflns_limit_l_min -34
_diffrn_reflns_number 27410
_diffrn_reflns_theta_full 28.28
_diffrn_reflns_theta_max 28.28
_diffrn_reflns_theta_min 1.56
_exptl_absorpt_coefficient_mu 0.109
_exptl_absorpt_correction_T_max 0.9924
_exptl_absorpt_correction_T_min 0.9415
_exptl_absorpt_correction_type multi-scan
_exptl_absorpt_process_details SADABS
_exptl_crystal_colour colourless
_exptl_crystal_density_diffrn 1.374
_exptl_crystal_density_method 'not measured'
_exptl_crystal_description needle
_exptl_crystal_F_000 480
_exptl_crystal_size_max 0.56
_exptl_crystal_size_mid 0.09
_exptl_crystal_size_min 0.07
_refine_diff_density_max 0.292
_refine_diff_density_min -0.190
_refine_diff_density_rms 0.035
_refine_ls_abs_structure_details 'Flack H D (1983), Acta Cryst. A39, 876-881'
_refine_ls_abs_structure_Flack 0(10)
_refine_ls_extinction_method none
_refine_ls_goodness_of_fit_ref 1.055
_refine_ls_hydrogen_treatment constr
_refine_ls_matrix_type full
_refine_ls_number_parameters 148
_refine_ls_number_reflns 1610
_refine_ls_number_restraints 0
_refine_ls_restrained_S_all 1.055
_refine_ls_R_factor_all 0.0285
_refine_ls_R_factor_gt 0.0269
_refine_ls_shift/su_max 0.000
_refine_ls_shift/su_mean 0.000
_refine_ls_structure_factor_coef Fsqd
_refine_ls_weighting_details 'calc w=1/[\s^2^(Fo^2^)+(0.0433P)^2^+0.2377P] where P=(Fo^2^+2Fc^2^)/3'
_refine_ls_weighting_scheme calc
_refine_ls_wR_factor_gt 0.0719
_refine_ls_wR_factor_ref 0.0732
_reflns_number_gt 1536
_reflns_number_total 1610
_reflns_threshold_expression >2sigma(I)
_cod_data_source_file ol500835f_si_005.cif
_cod_data_source_block 11kaw5h
_cod_depositor_comments
;
The following automatic conversions were performed:

'_symmetry_cell_setting' value 'Orthorhombic' changed to
'orthorhombic' according to
/usr/data/users/saulius/crontab/automatic-downloads/rss-feeds/ACS/lib/dictionaries/cif_core.dic
dictionary named 'cif_core.dic' version 2.4.2 from 2011-04-26.

Automatic conversion script
Id: cif_fix_values 2281 2013-09-26 08:29:07Z andrius 

 Adding full bibliography for 1515873--1515880.cif.
;
_cod_database_code 1515878

loop_
_symmetry_equiv_pos_as_xyz
'x, y, z'
'x+1/2, -y+1/2, -z'
'-x, y+1/2, -z+1/2'
'-x+1/2, -y, z+1/2'

loop_
_atom_site_label
_atom_site_type_symbol
_atom_site_fract_x
_atom_site_fract_y
_atom_site_fract_z
_atom_site_U_iso_or_equiv
_atom_site_adp_type
_atom_site_occupancy
_atom_site_symmetry_multiplicity
_atom_site_calc_flag
_atom_site_refinement_flags
O1 O -0.00775(19) 0.28368(12) 0.10084(3) 0.0159(2) Uani 1 1 d .
O2 O -0.03565(19) 0.14092(12) 0.06486(3) 0.0164(2) Uani 1 1 d .
O3 O 0.36557(19) 0.36565(12) 0.06095(3) 0.0167(2) Uani 1 1 d .
O4 O 0.2629(2) 0.53575(12) 0.05244(4) 0.0202(2) Uani 1 1 d .
H4O H 0.1275 0.5279 0.0362 0.030 Uiso 1 1 calc R
O5 O 0.3410(2) 0.02918(14) -0.00106(4) 0.0254(2) Uani 1 1 d .
H5O H 0.2360 0.0989 -0.0128 0.038 Uiso 1 1 calc R
C1 C 0.2565(3) 0.29968(17) 0.10605(5) 0.0142(3) Uani 1 1 d .
C2 C 0.3515(3) 0.11559(16) 0.10856(5) 0.0160(3) Uani 1 1 d .
H2A H 0.3765 0.0789 0.1444 0.019 Uiso 1 1 calc R
H2B H 0.5115 0.1028 0.0897 0.019 Uiso 1 1 calc R
C3 C 0.1404(3) 0.01254(17) 0.08293(5) 0.0151(3) Uani 1 1 d .
C4 C 0.2214(3) -0.08008(18) 0.03442(5) 0.0187(3) Uani 1 1 d .
H4A H 0.3377 -0.1737 0.0436 0.022 Uiso 1 1 calc R
H4B H 0.0720 -0.1318 0.0181 0.022 Uiso 1 1 calc R
C5 C 0.0097(3) -0.10928(18) 0.11936(5) 0.0206(3) Uani 1 1 d .
H5A H -0.0595 -0.0449 0.1482 0.031 Uiso 1 1 calc R
H5B H 0.1306 -0.1935 0.1320 0.031 Uiso 1 1 calc R
H5C H -0.1265 -0.1681 0.1014 0.031 Uiso 1 1 calc R
C6 C 0.3010(3) 0.41272(17) 0.15218(5) 0.0154(3) Uani 1 1 d .
C7 C 0.1342(3) 0.41213(19) 0.19310(5) 0.0197(3) Uani 1 1 d .
H7 H -0.0082 0.3392 0.1925 0.024 Uiso 1 1 calc R
C8 C 0.1758(3) 0.5184(2) 0.23498(5) 0.0242(3) Uani 1 1 d .
H8 H 0.0609 0.5182 0.2627 0.029 Uiso 1 1 calc R
C9 C 0.3838(3) 0.6241(2) 0.23633(5) 0.0243(3) Uani 1 1 d .
H9 H 0.4113 0.6969 0.2648 0.029 Uiso 1 1 calc R
C10 C 0.5519(3) 0.6233(2) 0.19587(5) 0.0229(3) Uani 1 1 d .
H10 H 0.6953 0.6953 0.1968 0.027 Uiso 1 1 calc R
C11 C 0.5119(3) 0.51787(18) 0.15388(5) 0.0185(3) Uani 1 1 d .
H11 H 0.6283 0.5175 0.1264 0.022 Uiso 1 1 calc R

loop_
_atom_site_aniso_label
_atom_site_aniso_U_11
_atom_site_aniso_U_22
_atom_site_aniso_U_33
_atom_site_aniso_U_23
_atom_site_aniso_U_13
_atom_site_aniso_U_12
O1 0.0136(5) 0.0146(4) 0.0194(4) -0.0047(3) -0.0015(4) 0.0009(4)
O2 0.0166(4) 0.0142(4) 0.0183(4) -0.0041(4) -0.0030(4) 0.0013(4)
O3 0.0193(5) 0.0128(4) 0.0179(4) 0.0022(4) 0.0021(4) 0.0018(4)
O4 0.0237(5) 0.0126(4) 0.0243(5) 0.0038(4) -0.0044(4) 0.0008(4)
O5 0.0303(6) 0.0237(5) 0.0222(5) 0.0072(4) 0.0096(4) 0.0066(5)
C1 0.0126(6) 0.0147(6) 0.0154(5) 0.0006(5) 0.0006(5) 0.0005(5)
C2 0.0151(6) 0.0135(6) 0.0195(6) 0.0008(5) -0.0012(5) 0.0013(6)
C3 0.0148(6) 0.0138(6) 0.0167(6) 0.0013(5) 0.0003(5) 0.0012(5)
C4 0.0226(7) 0.0161(6) 0.0174(6) -0.0002(5) 0.0027(5) 0.0016(6)
C5 0.0215(7) 0.0193(6) 0.0209(6) 0.0031(5) 0.0037(6) -0.0020(6)
C6 0.0153(6) 0.0153(6) 0.0156(5) 0.0010(5) -0.0017(5) 0.0027(5)
C7 0.0188(6) 0.0230(6) 0.0174(6) 0.0012(5) 0.0000(5) 0.0006(6)
C8 0.0242(7) 0.0330(8) 0.0153(6) -0.0009(6) 0.0012(5) 0.0040(7)
C9 0.0268(8) 0.0269(7) 0.0191(6) -0.0054(6) -0.0059(6) 0.0048(7)
C10 0.0197(7) 0.0224(7) 0.0265(7) -0.0045(6) -0.0053(6) -0.0008(6)
C11 0.0156(6) 0.0197(6) 0.0203(6) -0.0019(5) 0.0002(5) 0.0009(6)

loop_
_atom_type_symbol
_atom_type_description
_atom_type_scat_dispersion_real
_atom_type_scat_dispersion_imag
_atom_type_scat_source
C C 0.0033 0.0000 'International Tables Vol C Tables 4.2.6.8 and 6.1.1.4'
H H 0.0000 0.0000 'International Tables Vol C Tables 4.2.6.8 and 6.1.1.4'
O O 0.0106 0.0000 'International Tables Vol C Tables 4.2.6.8 and 6.1.1.4'

loop_
_geom_angle_atom_site_label_1
_geom_angle_atom_site_label_2
_geom_angle_atom_site_label_3
_geom_angle
C1 O1 O2 103.24(9)
C3 O2 O1 104.61(8)
C1 O3 O4 107.91(9)
O3 O4 H4O 109.5
C4 O5 H5O 109.5
O3 C1 O1 111.07(11)
O3 C1 C6 112.81(11)
O1 C1 C6 106.44(11)
O3 C1 C2 104.15(10)
O1 C1 C2 104.42(11)
C6 C1 C2 117.68(11)
C1 C2 C3 103.52(10)
C1 C2 H2A 111.1
C3 C2 H2A 111.1
C1 C2 H2B 111.1
C3 C2 H2B 111.1
H2A C2 H2B 109.0
O2 C3 C5 110.06(11)
O2 C3 C4 103.92(10)
C5 C3 C4 110.74(11)
O2 C3 C2 104.52(10)
C5 C3 C2 113.02(11)
C4 C3 C2 113.95(12)
O5 C4 C3 112.74(11)
O5 C4 H4A 109.0
C3 C4 H4A 109.0
O5 C4 H4B 109.0
C3 C4 H4B 109.0
H4A C4 H4B 107.8
C3 C5 H5A 109.5
C3 C5 H5B 109.5
H5A C5 H5B 109.5
C3 C5 H5C 109.5
H5A C5 H5C 109.5
H5B C5 H5C 109.5
C7 C6 C11 119.46(12)
C7 C6 C1 120.77(12)
C11 C6 C1 119.77(11)
C6 C7 C8 120.14(14)
C6 C7 H7 119.9
C8 C7 H7 119.9
C9 C8 C7 120.28(13)
C9 C8 H8 119.9
C7 C8 H8 119.9
C8 C9 C10 119.67(13)
C8 C9 H9 120.2
C10 C9 H9 120.2
C9 C10 C11 120.46(14)
C9 C10 H10 119.8
C11 C10 H10 119.8
C10 C11 C6 119.97(13)
C10 C11 H11 120.0
C6 C11 H11 120.0

loop_
_geom_bond_atom_site_label_1
_geom_bond_atom_site_label_2
_geom_bond_distance
O1 C1 1.4206(17)
O1 O2 1.4700(12)
O2 C3 1.4547(16)
O3 C1 1.4142(15)
O3 O4 1.4576(13)
O4 H4O 0.8400
O5 C4 1.4151(16)
O5 H5O 0.8400
C1 C6 1.5166(18)
C1 C2 1.5300(18)
C2 C3 1.5390(19)
C2 H2A 0.9900
C2 H2B 0.9900
C3 C5 1.5189(18)
C3 C4 1.5254(18)
C4 H4A 0.9900
C4 H4B 0.9900
C5 H5A 0.9800
C5 H5B 0.9800
C5 H5C 0.9800
C6 C7 1.3923(19)
C6 C11 1.3945(19)
C7 C8 1.395(2)
C7 H7 0.9500
C8 C9 1.385(2)
C8 H8 0.9500
C9 C10 1.388(2)
C9 H9 0.9500
C10 C11 1.3920(19)
C10 H10 0.9500
C11 H11 0.9500
